data_1515812
loop_
_publ_author_name
'Andino, Jos\'e G.'
'Kilgore, Uriah J.'
'Pink, Maren'
'Ozarowski, Andrew'
'Krzystek, J.'
'Telser, Joshua'
'Baik, Mu-Hyun'
'Mindiola, Daniel J.'

_publ_section_title
;
 Intermolecular C--H bond activation of benzene and pyridines by a
 vanadium(iii) alkylidene including a stepwise conversion of benzene to a
 vanadium-benzyne complex
;
_journal_issue 3
_journal_name_full 'Chemical Science'
_journal_page_first 351
_journal_paper_doi 10.1039/c0sc00201a
_journal_volume 1
_journal_year 2010
_chemical_formula_moiety 'C38 H50 N P2 V'
_chemical_formula_sum 'C38 H50 N P2 V'
_chemical_formula_weight 633.67
_chemical_name_systematic
;
?
;
_space_group_IT_number 61
_symmetry_cell_setting orthorhombic
_symmetry_space_group_name_Hall '-P 2ac 2ab'
_symmetry_space_group_name_H-M 'P b c a'
_atom_sites_solution_hydrogens geom
_atom_sites_solution_primary direct
_atom_sites_solution_secondary difmap
_audit_creation_method SHELXL-97
_cell_angle_alpha 90.00
_cell_angle_beta 90.00
_cell_angle_gamma 90.00
_cell_formula_units_Z 8
_cell_length_a 18.1601(5)
_cell_length_b 19.1808(5)
_cell_length_c 20.2261(5)
_cell_measurement_reflns_used 9600
_cell_measurement_temperature 120(2)
_cell_measurement_theta_max 17.2
_cell_measurement_theta_min 2.3
_cell_volume 7045.3(3)
_computing_cell_refinement 'APEX II v.2.2 (Bruker, 2007)'
_computing_data_collection 'APEX II v.2.2 (Bruker, 2007)'
_computing_data_reduction 'APEX II v.2.2 (Bruker, 2007)'
_computing_molecular_graphics 'SHELXTL (Bruker, 2008)'
_computing_publication_material 'SHELXTL (Bruker, 2008)'
_computing_structure_refinement 'SHELXL-97 (Sheldrick, 2008)'
_computing_structure_solution 'SIR-2004 (Burla et al., 2005)'
_diffrn_ambient_temperature 120(2)
_diffrn_detector 'CCD area detector'
_diffrn_detector_area_resol_mean 83.33
_diffrn_detector_type 'Bruker APEXII'
_diffrn_measured_fraction_theta_full 0.998
_diffrn_measured_fraction_theta_max 0.998
_diffrn_measurement_details '0.30 degree frames measured for 0.3 seconds each'
_diffrn_measurement_device 'three-circle goniometer with fixed chi'
_diffrn_measurement_device_type 'Bruker Platform goniometer'
_diffrn_measurement_method 'omega and phi scans'
_diffrn_radiation_monochromator 'diamond 1 1 1'
_diffrn_radiation_source synchrotron
_diffrn_radiation_type synchrotron
_diffrn_radiation_wavelength 0.41328
_diffrn_reflns_av_R_equivalents 0.0642
_diffrn_reflns_av_sigmaI/netI 0.0287
_diffrn_reflns_limit_h_max 25
_diffrn_reflns_limit_h_min -25
_diffrn_reflns_limit_k_max 20
_diffrn_reflns_limit_k_min -27
_diffrn_reflns_limit_l_max 27
_diffrn_reflns_limit_l_min -28
_diffrn_reflns_number 137251
_diffrn_reflns_theta_full 17.19
_diffrn_reflns_theta_max 17.19
_diffrn_reflns_theta_min 1.07
_exptl_absorpt_coefficient_mu 0.211
_exptl_absorpt_correction_T_max 0.9994
_exptl_absorpt_correction_T_min 0.9979
_exptl_absorpt_correction_type multi-scan
_exptl_absorpt_process_details 'SADABS, R. Blessing; 1995'
_exptl_crystal_colour red
_exptl_crystal_density_diffrn 1.195
_exptl_crystal_density_method 'not measured'
_exptl_crystal_description plate
_exptl_crystal_F_000 2704
_exptl_crystal_size_max 0.011
_exptl_crystal_size_mid 0.010
_exptl_crystal_size_min 0.003
_refine_diff_density_max 0.399
_refine_diff_density_min -0.306
_refine_diff_density_rms 0.053
_refine_ls_extinction_method none
_refine_ls_goodness_of_fit_ref 1.045
_refine_ls_hydrogen_treatment constr
_refine_ls_matrix_type full
_refine_ls_number_parameters 389
_refine_ls_number_reflns 10771
_refine_ls_number_restraints 0
_refine_ls_restrained_S_all 1.045
_refine_ls_R_factor_all 0.0440
_refine_ls_R_factor_gt 0.0319
_refine_ls_shift/su_max 0.002
_refine_ls_shift/su_mean 0.000
_refine_ls_structure_factor_coef Fsqd
_refine_ls_weighting_details 'calc w=1/[\s^2^(Fo^2^)+(0.0380P)^2^+2.9754P] where P=(Fo^2^+2Fc^2^)/3'
_refine_ls_weighting_scheme calc
_refine_ls_wR_factor_gt 0.0795
_refine_ls_wR_factor_ref 0.0876
_reflns_number_gt 8869
_reflns_number_total 10771
_reflns_threshold_expression >2sigma(I)
_cod_data_source_file c0sc00201a.txt
_cod_data_source_block 09510
_cod_depositor_comments
;
The following automatic conversions were performed:

'_exptl_absorpt_correction_type' value 'multi-scans' was replaced
with the value 'multi-scan' as specified in the replacement file
'src/cod-tools/trunk/data/replacement-values/replacement_values.lst'.

Automatic conversion script
Id: cif_fix_values 5376 2017-05-30 11:51:03Z andrius 
;
_cod_original_sg_symbol_H-M Pbca
_cod_database_code 1515812

loop_
_symmetry_equiv_pos_as_xyz
'x, y, z'
'-x+1/2, -y, z+1/2'
'-x, y+1/2, -z+1/2'
'x+1/2, -y+1/2, -z'
'-x, -y, -z'
'x-1/2, y, -z-1/2'
'x, -y-1/2, z-1/2'
'-x-1/2, y-1/2, z'

loop_
_atom_site_label
_atom_site_type_symbol
_atom_site_fract_x
_atom_site_fract_y
_atom_site_fract_z
_atom_site_U_iso_or_equiv
_atom_site_adp_type
_atom_site_occupancy
_atom_site_symmetry_multiplicity
_atom_site_calc_flag
_atom_site_refinement_flags
V1 V 0.290205(10) 0.096114(10) 0.399030(9) 0.01419(5) Uani 1 1 d .
P1 P 0.373320(15) 0.162988(15) 0.324637(14) 0.01482(6) Uani 1 1 d .
P2 P 0.174911(16) 0.042630(16) 0.442858(15) 0.01611(6) Uani 1 1 d .
N1 N 0.22178(5) 0.11727(5) 0.32583(5) 0.01609(18) Uani 1 1 d .
C1 C 0.41354(7) 0.11176(7) 0.25508(6) 0.0204(2) Uani 1 1 d .
H1A H 0.4524 0.0810 0.2745 0.025 Uiso 1 1 calc R
C2 C 0.45069(8) 0.15546(8) 0.20153(7) 0.0307(3) Uani 1 1 d .
H2A H 0.4702 0.1247 0.1671 0.046 Uiso 1 1 calc R
H2B H 0.4911 0.1824 0.2211 0.046 Uiso 1 1 calc R
H2C H 0.4146 0.1874 0.1820 0.046 Uiso 1 1 calc R
C3 C 0.35531(8) 0.06379(7) 0.22416(6) 0.0248(3) Uani 1 1 d .
H3A H 0.3782 0.0353 0.1896 0.037 Uiso 1 1 calc R
H3B H 0.3159 0.0921 0.2048 0.037 Uiso 1 1 calc R
H3C H 0.3347 0.0333 0.2584 0.037 Uiso 1 1 calc R
C4 C 0.44683(6) 0.22613(6) 0.34673(6) 0.0201(2) Uani 1 1 d .
H4A H 0.4617 0.2514 0.3056 0.024 Uiso 1 1 calc R
C5 C 0.42129(7) 0.28053(7) 0.39757(7) 0.0254(3) Uani 1 1 d .
H5A H 0.4605 0.3148 0.4046 0.038 Uiso 1 1 calc R
H5B H 0.4100 0.2573 0.4395 0.038 Uiso 1 1 calc R
H5C H 0.3771 0.3042 0.3811 0.038 Uiso 1 1 calc R
C6 C 0.51469(7) 0.18652(7) 0.37291(8) 0.0289(3) Uani 1 1 d .
H6A H 0.5553 0.2194 0.3798 0.043 Uiso 1 1 calc R
H6B H 0.5296 0.1511 0.3407 0.043 Uiso 1 1 calc R
H6C H 0.5024 0.1639 0.4149 0.043 Uiso 1 1 calc R
C7 C 0.29869(6) 0.21330(6) 0.28726(6) 0.0159(2) Uani 1 1 d .
C8 C 0.30536(7) 0.28019(6) 0.26011(6) 0.0189(2) Uani 1 1 d .
H8A H 0.3525 0.3016 0.2589 0.023 Uiso 1 1 calc R
C9 C 0.24489(7) 0.31638(6) 0.23472(6) 0.0207(2) Uani 1 1 d .
C10 C 0.25246(8) 0.38955(7) 0.20766(7) 0.0287(3) Uani 1 1 d .
H10A H 0.2062 0.4149 0.2143 0.043 Uiso 1 1 calc R
H10B H 0.2637 0.3874 0.1603 0.043 Uiso 1 1 calc R
H10C H 0.2924 0.4137 0.2309 0.043 Uiso 1 1 calc R
C11 C 0.17670(7) 0.28252(6) 0.23585(6) 0.0225(2) Uani 1 1 d .
H11A H 0.1350 0.3053 0.2174 0.027 Uiso 1 1 calc R
C12 C 0.16821(6) 0.21648(6) 0.26318(6) 0.0200(2) Uani 1 1 d .
H12A H 0.1209 0.1953 0.2635 0.024 Uiso 1 1 calc R
C13 C 0.22868(6) 0.18062(6) 0.29046(5) 0.0161(2) Uani 1 1 d .
C14 C 0.16507(6) 0.06943(6) 0.31005(6) 0.0162(2) Uani 1 1 d .
C15 C 0.13938(6) 0.05920(6) 0.24484(6) 0.0184(2) Uani 1 1 d .
H15A H 0.1591 0.0866 0.2099 0.022 Uiso 1 1 calc R
C16 C 0.08565(7) 0.00960(6) 0.23110(6) 0.0204(2) Uani 1 1 d .
H16A H 0.0692 0.0039 0.1868 0.024 Uiso 1 1 calc R
C17 C 0.05524(7) -0.03217(6) 0.28082(6) 0.0210(2) Uani 1 1 d .
C18 C -0.00329(8) -0.08604(7) 0.26470(7) 0.0295(3) Uani 1 1 d .
H18A H -0.0255 -0.1031 0.3058 0.044 Uiso 1 1 calc R
H18B H 0.0192 -0.1251 0.2409 0.044 Uiso 1 1 calc R
H18C H -0.0414 -0.0647 0.2370 0.044 Uiso 1 1 calc R
C19 C 0.08121(6) -0.02301(6) 0.34522(6) 0.0202(2) Uani 1 1 d .
H19A H 0.0614 -0.0511 0.3796 0.024 Uiso 1 1 calc R
C20 C 0.13570(6) 0.02641(6) 0.36075(6) 0.0174(2) Uani 1 1 d .
C21 C 0.10170(7) 0.09502(7) 0.48448(6) 0.0222(2) Uani 1 1 d .
H21A H 0.0568 0.0650 0.4875 0.027 Uiso 1 1 calc R
C22 C 0.08069(7) 0.15998(7) 0.44433(7) 0.0272(3) Uani 1 1 d .
H22A H 0.0349 0.1798 0.4619 0.041 Uiso 1 1 calc R
H22B H 0.0736 0.1470 0.3979 0.041 Uiso 1 1 calc R
H22C H 0.1202 0.1946 0.4476 0.041 Uiso 1 1 calc R
C23 C 0.12338(8) 0.11547(8) 0.55539(6) 0.0274(3) Uani 1 1 d .
H23A H 0.0851 0.1455 0.5744 0.041 Uiso 1 1 calc R
H23B H 0.1703 0.1407 0.5546 0.041 Uiso 1 1 calc R
H23C H 0.1285 0.0733 0.5824 0.041 Uiso 1 1 calc R
C24 C 0.17882(6) -0.04094(6) 0.48988(6) 0.0191(2) Uani 1 1 d .
H24A H 0.1959 -0.0776 0.4582 0.023 Uiso 1 1 calc R
C25 C 0.23910(7) -0.03420(7) 0.54355(6) 0.0230(2) Uani 1 1 d .
H25A H 0.2410 -0.0772 0.5697 0.034 Uiso 1 1 calc R
H25B H 0.2275 0.0052 0.5726 0.034 Uiso 1 1 calc R
H25C H 0.2869 -0.0263 0.5224 0.034 Uiso 1 1 calc R
C26 C 0.10609(7) -0.06720(7) 0.51988(7) 0.0261(3) Uani 1 1 d .
H26A H 0.1136 -0.1136 0.5389 0.039 Uiso 1 1 calc R
H26B H 0.0684 -0.0697 0.4853 0.039 Uiso 1 1 calc R
H26C H 0.0899 -0.0350 0.5546 0.039 Uiso 1 1 calc R
C27 C 0.34840(7) 0.00235(6) 0.39622(6) 0.0193(2) Uani 1 1 d .
C28 C 0.32225(7) -0.06354(7) 0.37595(6) 0.0240(2) Uani 1 1 d .
H28A H 0.2749 -0.0666 0.3562 0.029 Uiso 1 1 calc R
C29 C 0.36327(9) -0.12430(7) 0.38386(7) 0.0314(3) Uani 1 1 d .
H29A H 0.3438 -0.1677 0.3697 0.038 Uiso 1 1 calc R
C30 C 0.43301(10) -0.12135(8) 0.41264(8) 0.0386(4) Uani 1 1 d .
H30A H 0.4608 -0.1628 0.4190 0.046 Uiso 1 1 calc R
C31 C 0.46128(9) -0.05741(9) 0.43185(8) 0.0371(3) Uani 1 1 d .
H31A H 0.5090 -0.0548 0.4509 0.045 Uiso 1 1 calc R
C32 C 0.41980(8) 0.00333(7) 0.42333(7) 0.0267(3) Uani 1 1 d .
H32A H 0.4405 0.0467 0.4363 0.032 Uiso 1 1 calc R
C33 C 0.30081(7) 0.16654(6) 0.47552(6) 0.0197(2) Uani 1 1 d .
C34 C 0.34136(7) 0.15684(7) 0.53401(6) 0.0241(2) Uani 1 1 d .
H34A H 0.3701 0.1158 0.5390 0.029 Uiso 1 1 calc R
C35\ C 0.34050(9) 0.20603(8) 0.58504(7) 0.0304(3) Uani 1 1 d .
H35A H 0.3697 0.1987 0.6234 0.036 Uiso 1 1 calc R
C36 C 0.29714(9) 0.26559(8) 0.57989(7) 0.0319(3) Uani 1 1 d .
H36A H 0.2947 0.2979 0.6155 0.038 Uiso 1 1 calc R
C37 C 0.25721(8) 0.27748(7) 0.52204(7) 0.0281(3) Uani 1 1 d .
H37A H 0.2279 0.3183 0.5177 0.034 Uiso 1 1 calc R
C38 C 0.26063(7) 0.22910(7) 0.47075(6) 0.0227(2) Uani 1 1 d .
H38A H 0.2348 0.2387 0.4309 0.027 Uiso 1 1 calc R

loop_
_atom_site_aniso_label
_atom_site_aniso_U_11
_atom_site_aniso_U_22
_atom_site_aniso_U_33
_atom_site_aniso_U_23
_atom_site_aniso_U_13
_atom_site_aniso_U_12
V1 0.01319(9) 0.01458(9) 0.01480(9) -0.00006(7) -0.00167(6) -0.00005(6)
P1 0.01299(12) 0.01496(13) 0.01653(13) 0.00037(10) -0.00089(10) -0.00057(10)
P2 0.01410(13) 0.01722(14) 0.01702(13) 0.00031(10) -0.00028(10) -0.00128(10)
N1 0.0141(4) 0.0164(4) 0.0178(4) 0.0022(3) -0.0029(3) -0.0018(3)
C1 0.0173(5) 0.0246(6) 0.0194(5) -0.0014(4) 0.0013(4) 0.0031(4)
C2 0.0248(6) 0.0431(8) 0.0241(6) -0.0024(6) 0.0073(5) -0.0074(6)
C3 0.0308(6) 0.0230(6) 0.0205(6) -0.0053(5) 0.0031(5) -0.0015(5)
C4 0.0162(5) 0.0201(5) 0.0240(6) 0.0011(4) -0.0014(4) -0.0039(4)
C5 0.0232(6) 0.0221(6) 0.0308(6) -0.0044(5) -0.0015(5) -0.0062(5)
C6 0.0178(6) 0.0299(7) 0.0388(7) -0.0011(6) -0.0077(5) -0.0018(5)
C7 0.0159(5) 0.0152(5) 0.0168(5) 0.0000(4) -0.0013(4) 0.0010(4)
C8 0.0198(5) 0.0169(5) 0.0199(5) 0.0014(4) -0.0007(4) -0.0017(4)
C9 0.0248(6) 0.0156(5) 0.0218(6) 0.0009(4) -0.0021(4) 0.0016(4)
C10 0.0348(7) 0.0174(6) 0.0338(7) 0.0055(5) -0.0044(6) 0.0018(5)
C11 0.0218(6) 0.0191(5) 0.0265(6) 0.0010(5) -0.0048(5) 0.0048(4)
C12 0.0149(5) 0.0193(5) 0.0258(6) 0.0009(4) -0.0036(4) 0.0008(4)
C13 0.0161(5) 0.0157(5) 0.0164(5) -0.0003(4) -0.0010(4) 0.0001(4)
C14 0.0134(5) 0.0153(5) 0.0197(5) 0.0002(4) -0.0020(4) 0.0006(4)
C15 0.0187(5) 0.0183(5) 0.0183(5) 0.0008(4) -0.0028(4) 0.0004(4)
C16 0.0201(5) 0.0191(5) 0.0220(5) -0.0023(4) -0.0062(4) 0.0015(4)
C17 0.0190(5) 0.0161(5) 0.0277(6) -0.0023(4) -0.0058(4) -0.0016(4)
C18 0.0298(7) 0.0242(6) 0.0344(7) -0.0007(5) -0.0100(6) -0.0092(5)
C19 0.0182(5) 0.0186(5) 0.0237(6) 0.0017(4) -0.0018(4) -0.0030(4)
C20 0.0147(5) 0.0181(5) 0.0192(5) 0.0001(4) -0.0017(4) -0.0006(4)
C21 0.0156(5) 0.0250(6) 0.0259(6) -0.0018(5) 0.0020(4) 0.0018(4)
C22 0.0212(6) 0.0281(6) 0.0322(7) -0.0031(5) -0.0036(5) 0.0058(5)
C23 0.0278(6) 0.0313(7) 0.0231(6) -0.0036(5) 0.0051(5) 0.0057(5)
C24 0.0191(5) 0.0187(5) 0.0194(5) 0.0021(4) 0.0012(4) -0.0020(4)
C25 0.0246(6) 0.0236(6) 0.0207(5) 0.0032(5) -0.0020(5) -0.0007(5)
C26 0.0245(6) 0.0278(6) 0.0259(6) 0.0049(5) 0.0031(5) -0.0064(5)
C27 0.0216(5) 0.0196(5) 0.0166(5) 0.0014(4) 0.0020(4) 0.0025(4)
C28 0.0285(6) 0.0227(6) 0.0208(6) -0.0012(5) 0.0048(5) -0.0011(5)
C29 0.0491(9) 0.0185(6) 0.0267(6) -0.0013(5) 0.0099(6) 0.0024(6)
C30 0.0537(10) 0.0289(7) 0.0333(7) 0.0046(6) 0.0033(7) 0.0213(7)
C31 0.0350(8) 0.0407(8) 0.0355(8) -0.0002(6) -0.0108(6) 0.0163(7)
C32 0.0280(6) 0.0258(6) 0.0265(6) -0.0019(5) -0.0060(5) 0.0039(5)
C33 0.0198(5) 0.0200(5) 0.0192(5) -0.0026(4) 0.0021(4) -0.0040(4)
C34 0.0252(6) 0.0238(6) 0.0234(6) -0.0005(5) -0.0022(5) 0.0002(5)
C35\ 0.0388(8) 0.0316(7) 0.0207(6) -0.0026(5) -0.0063(5) -0.0023(6)
C36 0.0452(8) 0.0254(7) 0.0251(6) -0.0094(5) 0.0007(6) -0.0031(6)
C37 0.0326(7) 0.0197(6) 0.0318(7) -0.0039(5) 0.0027(5) -0.0003(5)
C38 0.0232(6) 0.0220(6) 0.0228(6) -0.0009(5) -0.0015(5) -0.0023(4)

loop_
_atom_type_symbol
_atom_type_description
_atom_type_scat_dispersion_real
_atom_type_scat_dispersion_imag
_atom_type_scat_source
C C 0.0015 0.0009 'International Tables Vol C Tables 4.2.6.8 and 6.1.1.4'
H H 0.0000 0.0000 'International Tables Vol C Tables 4.2.6.8 and 6.1.1.4'
N N 0.0030 0.0019 'International Tables Vol C Tables 4.2.6.8 and 6.1.1.4'
P P 0.0667 0.0580 'International Tables Vol C Tables 4.2.6.8 and 6.1.1.4'
V V 0.2276 0.3376 'International Tables Vol C Tables 4.2.6.8 and 6.1.1.4'

loop_
_geom_angle_atom_site_label_1
_geom_angle_atom_site_label_2
_geom_angle_atom_site_label_3
_geom_angle
N1 V1 C33 119.10(5)
N1 V1 C27 118.38(4)
C33 V1 C27 122.51(5)
N1 V1 P1 79.77(3)
C33 V1 P1 93.40(3)
C27 V1 P1 96.93(3)
N1 V1 P2 79.79(3)
C33 V1 P2 94.65(3)
C27 V1 P2 94.61(3)
P1 V1 P2 159.451(13)
C7 P1 C4 106.75(5)
C7 P1 C1 104.87(5)
C4 P1 C1 104.10(6)
C7 P1 V1 94.16(4)
C4 P1 V1 128.82(4)
C1 P1 V1 114.98(4)
C20 P2 C24 109.32(5)
C20 P2 C21 102.90(5)
C24 P2 C21 105.06(6)
C20 P2 V1 94.24(4)
C24 P2 V1 120.18(4)
C21 P2 V1 122.45(4)
C13 N1 C14 120.44(9)
C13 N1 V1 119.97(7)
C14 N1 V1 119.57(7)
C2 C1 C3 110.14(10)
C2 C1 P1 114.77(9)
C3 C1 P1 110.70(8)
C2 C1 H1A 106.9
C3 C1 H1A 106.9
P1 C1 H1A 106.9
C1 C2 H2A 109.5
C1 C2 H2B 109.5
H2A C2 H2B 109.5
C1 C2 H2C 109.5
H2A C2 H2C 109.5
H2B C2 H2C 109.5
C1 C3 H3A 109.5
C1 C3 H3B 109.5
H3A C3 H3B 109.5
C1 C3 H3C 109.5
H3A C3 H3C 109.5
H3B C3 H3C 109.5
C5 C4 C6 110.24(11)
C5 C4 P1 112.77(8)
C6 C4 P1 109.63(9)
C5 C4 H4A 108.0
C6 C4 H4A 108.0
P1 C4 H4A 108.0
C4 C5 H5A 109.5
C4 C5 H5B 109.5
H5A C5 H5B 109.5
C4 C5 H5C 109.5
H5A C5 H5C 109.5
H5B C5 H5C 109.5
C4 C6 H6A 109.5
C4 C6 H6B 109.5
H6A C6 H6B 109.5
C4 C6 H6C 109.5
H6A C6 H6C 109.5
H6B C6 H6C 109.5
C8 C7 C13 120.00(10)
C8 C7 P1 125.57(9)
C13 C7 P1 114.35(8)
C9 C8 C7 122.08(11)
C9 C8 H8A 119.0
C7 C8 H8A 119.0
C8 C9 C11 117.35(11)
C8 C9 C10 121.50(11)
C11 C9 C10 121.15(11)
C9 C10 H10A 109.5
C9 C10 H10B 109.5
H10A C10 H10B 109.5
C9 C10 H10C 109.5
H10A C10 H10C 109.5
H10B C10 H10C 109.5
C12 C11 C9 121.85(11)
C12 C11 H11A 119.1
C9 C11 H11A 119.1
C11 C12 C13 120.94(11)
C11 C12 H12A 119.5
C13 C12 H12A 119.5
C12 C13 N1 123.25(10)
C12 C13 C7 117.71(10)
N1 C13 C7 118.78(10)
C15 C14 N1 122.73(10)
C15 C14 C20 118.00(10)
N1 C14 C20 119.14(10)
C16 C15 C14 120.88(11)
C16 C15 H15A 119.6
C14 C15 H15A 119.6
C15 C16 C17 121.67(11)
C15 C16 H16A 119.2
C17 C16 H16A 119.2
C19 C17 C16 117.70(11)
C19 C17 C18 121.51(12)
C16 C17 C18 120.78(11)
C17 C18 H18A 109.5
C17 C18 H18B 109.5
H18A C18 H18B 109.5
C17 C18 H18C 109.5
H18A C18 H18C 109.5
H18B C18 H18C 109.5
C17 C19 C20 122.07(11)
C17 C19 H19A 119.0
C20 C19 H19A 119.0
C19 C20 C14 119.66(11)
C19 C20 P2 126.17(9)
C14 C20 P2 114.18(8)
C22 C21 C23 110.48(11)
C22 C21 P2 112.04(9)
C23 C21 P2 112.05(9)
C22 C21 H21A 107.3
C23 C21 H21A 107.3
P2 C21 H21A 107.3
C21 C22 H22A 109.5
C21 C22 H22B 109.5
H22A C22 H22B 109.5
C21 C22 H22C 109.5
H22A C22 H22C 109.5
H22B C22 H22C 109.5
C21 C23 H23A 109.5
C21 C23 H23B 109.5
H23A C23 H23B 109.5
C21 C23 H23C 109.5
H23A C23 H23C 109.5
H23B C23 H23C 109.5
C26 C24 C25 110.98(10)
C26 C24 P2 116.73(9)
C25 C24 P2 108.24(8)
C26 C24 H24A 106.8
C25 C24 H24A 106.8
P2 C24 H24A 106.8
C24 C25 H25A 109.5
C24 C25 H25B 109.5
H25A C25 H25B 109.5
C24 C25 H25C 109.5
H25A C25 H25C 109.5
H25B C25 H25C 109.5
C24 C26 H26A 109.5
C24 C26 H26B 109.5
H26A C26 H26B 109.5
C24 C26 H26C 109.5
H26A C26 H26C 109.5
H26B C26 H26C 109.5
C32 C27 C28 115.80(11)
C32 C27 V1 116.37(9)
C28 C27 V1 127.55(9)
C29 C28 C27 122.43(13)
C29 C28 H28A 118.8
C27 C28 H28A 118.8
C28 C29 C30 119.98(14)
C28 C29 H29A 120.0
C30 C29 H29A 120.0
C31 C30 C29 119.30(13)
C31 C30 H30A 120.4
C29 C30 H30A 120.4
C30 C31 C32 120.24(14)
C30 C31 H31A 119.9
C32 C31 H31A 119.9
C31 C32 C27 122.20(13)
C31 C32 H32A 118.9
C27 C32 H32A 118.9
C34 C33 C38 116.22(11)
C34 C33 V1 126.39(9)
C38 C33 V1 117.29(9)
C35\ C34 C33 121.73(12)
C35\ C34 H34A 119.1
C33 C34 H34A 119.1
C36 C35\ C34 120.34(13)
C36 C35\ H35A 119.8
C34 C35\ H35A 119.8
C35\ C36 C37 119.40(13)
C35\ C36 H36A 120.3
C37 C36 H36A 120.3
C38 C37 C36 119.50(13)
C38 C37 H37A 120.3
C36 C37 H37A 120.3
C37 C38 C33 122.68(12)
C37 C38 H38A 118.7
C33 C38 H38A 118.7

loop_
_geom_bond_atom_site_label_1
_geom_bond_atom_site_label_2
_geom_bond_distance
V1 N1 1.9750(10)
V1 C33 2.0628(12)
V1 C27 2.0869(12)
V1 P1 2.4875(3)
V1 P2 2.4944(3)
P1 C7 1.8275(11)
P1 C4 1.8570(12)
P1 C1 1.8649(12)
P2 C20 1.8335(12)
P2 C24 1.8652(12)
P2 C21 1.8672(12)
N1 C13 1.4157(14)
N1 C14 1.4158(14)
C1 C2 1.5268(18)
C1 C3 1.5350(18)
C1 H1A 1.0000
C2 H2A 0.9800
C2 H2B 0.9800
C2 H2C 0.9800
C3 H3A 0.9800
C3 H3B 0.9800
C3 H3C 0.9800
C4 C5 1.5367(18)
C4 C6 1.5415(17)
C4 H4A 1.0000
C5 H5A 0.9800
C5 H5B 0.9800
C5 H5C 0.9800
C6 H6A 0.9800
C6 H6B 0.9800
C6 H6C 0.9800
C7 C8 1.4009(16)
C7 C13 1.4190(15)
C8 C9 1.3969(16)
C8 H8A 0.9500
C9 C11 1.3984(18)
C9 C10 1.5128(17)
C10 H10A 0.9800
C10 H10B 0.9800
C10 H10C 0.9800
C11 C12 1.3905(17)
C11 H11A 0.9500
C12 C13 1.4083(16)
C12 H12A 0.9500
C14 C15 1.4126(16)
C14 C20 1.4202(16)
C15 C16 1.3909(16)
C15 H15A 0.9500
C16 C17 1.3994(18)
C16 H16A 0.9500
C17 C19 1.3964(17)
C17 C18 1.5177(17)
C18 H18A 0.9800
C18 H18B 0.9800
C18 H18C 0.9800
C19 C20 1.4059(16)
C19 H19A 0.9500
C21 C22 1.5354(18)
C21 C23 1.5382(18)
C21 H21A 1.0000
C22 H22A 0.9800
C22 H22B 0.9800
C22 H22C 0.9800
C23 H23A 0.9800
C23 H23B 0.9800
C23 H23C 0.9800
C24 C26 1.5384(17)
C24 C25 1.5470(17)
C24 H24A 1.0000
C25 H25A 0.9800
C25 H25B 0.9800
C25 H25C 0.9800
C26 H26A 0.9800
C26 H26B 0.9800
C26 H26C 0.9800
C27 C32 1.4079(18)
C27 C28 1.4110(17)
C28 C29 1.3922(19)
C28 H28A 0.9500
C29 C30 1.395(2)
C29 H29A 0.9500
C30 C31 1.385(2)
C30 H30A 0.9500
C31 C32 1.3980(19)
C31 H31A 0.9500
C32 H32A 0.9500
C33 C34 1.4060(17)
C33 C38 1.4077(18)
C34 C35\ 1.3983(19)
C34 H34A 0.9500
C35\ C36 1.392(2)
C35\ H35A 0.9500
C36 C37 1.395(2)
C36 H36A 0.9500
C37 C38 1.3931(18)
C37 H37A 0.9500
C38 H38A 0.9500

loop_
_geom_torsion_atom_site_label_1
_geom_torsion_atom_site_label_2
_geom_torsion_atom_site_label_3
_geom_torsion_atom_site_label_4
_geom_torsion
N1 V1 P1 C7 27.28(5)
C33 V1 P1 C7 -91.69(5)
C27 V1 P1 C7 144.97(5)
P2 V1 P1 C7 21.27(5)
N1 V1 P1 C4 142.72(6)
C33 V1 P1 C4 23.75(6)
C27 V1 P1 C4 -99.60(6)
P2 V1 P1 C4 136.71(6)
N1 V1 P1 C1 -81.24(5)
C33 V1 P1 C1 159.79(6)
C27 V1 P1 C1 36.44(5)
P2 V1 P1 C1 -87.25(6)
N1 V1 P2 C20 26.89(5)
C33 V1 P2 C20 145.66(5)
C27 V1 P2 C20 -91.14(5)
P1 V1 P2 C20 32.90(5)
N1 V1 P2 C24 142.15(5)
C33 V1 P2 C24 -99.08(6)
C27 V1 P2 C24 24.12(6)
P1 V1 P2 C24 148.16(5)
N1 V1 P2 C21 -81.31(6)
C33 V1 P2 C21 37.45(6)
C27 V1 P2 C21 160.66(6)
P1 V1 P2 C21 -75.30(6)
C33 V1 N1 C13 54.99(10)
C27 V1 N1 C13 -125.61(9)
P1 V1 N1 C13 -33.21(8)
P2 V1 N1 C13 144.66(9)
C33 V1 N1 C14 -123.68(9)
C27 V1 N1 C14 55.72(10)
P1 V1 N1 C14 148.12(9)
P2 V1 N1 C14 -34.02(8)
C7 P1 C1 C2 65.55(10)
C4 P1 C1 C2 -46.42(10)
V1 P1 C1 C2 167.47(8)
C7 P1 C1 C3 -59.89(10)
C4 P1 C1 C3 -171.86(9)
V1 P1 C1 C3 42.02(10)
C7 P1 C4 C5 61.81(10)
C1 P1 C4 C5 172.42(9)
V1 P1 C4 C5 -48.03(11)
C7 P1 C4 C6 -174.95(9)
C1 P1 C4 C6 -64.35(10)
V1 P1 C4 C6 75.20(10)
C4 P1 C7 C8 19.79(12)
C1 P1 C7 C8 -90.27(11)
V1 P1 C7 C8 152.51(10)
C4 P1 C7 C13 -156.89(9)
C1 P1 C7 C13 93.05(9)
V1 P1 C7 C13 -24.17(9)
C13 C7 C8 C9 -0.92(18)
P1 C7 C8 C9 -177.43(9)
C7 C8 C9 C11 -1.51(18)
C7 C8 C9 C10 177.91(12)
C8 C9 C11 C12 2.28(19)
C10 C9 C11 C12 -177.14(12)
C9 C11 C12 C13 -0.61(19)
C11 C12 C13 N1 172.20(11)
C11 C12 C13 C7 -1.84(17)
C14 N1 C13 C12 31.21(16)
V1 N1 C13 C12 -147.45(9)
C14 N1 C13 C7 -154.81(11)
V1 N1 C13 C7 26.53(14)
C8 C7 C13 C12 2.57(17)
P1 C7 C13 C12 179.46(9)
C8 C7 C13 N1 -171.74(10)
P1 C7 C13 N1 5.14(14)
C13 N1 C14 C15 34.53(16)
V1 N1 C14 C15 -146.81(9)
C13 N1 C14 C20 -149.70(11)
V1 N1 C14 C20 28.96(14)
N1 C14 C15 C16 177.33(11)
C20 C14 C15 C16 1.52(17)
C14 C15 C16 C17 -0.30(18)
C15 C16 C17 C19 -0.64(18)
C15 C16 C17 C18 -179.93(12)
C16 C17 C19 C20 0.34(18)
C18 C17 C19 C20 179.62(12)
C17 C19 C20 C14 0.90(18)
C17 C19 C20 P2 -179.28(9)
C15 C14 C20 C19 -1.80(16)
N1 C14 C20 C19 -177.76(10)
C15 C14 C20 P2 178.36(9)
N1 C14 C20 P2 2.39(14)
C24 P2 C20 C19 33.69(12)
C21 P2 C20 C19 -77.57(11)
V1 P2 C20 C19 157.75(10)
C24 P2 C20 C14 -146.48(8)
C21 P2 C20 C14 102.26(9)
V1 P2 C20 C14 -22.42(9)
C20 P2 C21 C22 -54.74(10)
C24 P2 C21 C22 -169.13(9)
V1 P2 C21 C22 48.88(10)
C20 P2 C21 C23 -179.57(9)
C24 P2 C21 C23 66.04(10)
V1 P2 C21 C23 -75.96(10)
C20 P2 C24 C26 -77.64(10)
C21 P2 C24 C26 32.19(11)
V1 P2 C24 C26 175.25(8)
C20 P2 C24 C25 156.34(8)
C21 P2 C24 C25 -93.83(9)
V1 P2 C24 C25 49.23(9)
N1 V1 C27 C32 146.52(9)
C33 V1 C27 C32 -34.10(11)
P1 V1 C27 C32 64.43(9)
P2 V1 C27 C32 -132.60(9)
N1 V1 C27 C28 -39.88(12)
C33 V1 C27 C28 139.50(10)
P1 V1 C27 C28 -121.97(10)
P2 V1 C27 C28 40.99(11)
C32 C27 C28 C29 1.82(18)
V1 C27 C28 C29 -171.81(10)
C27 C28 C29 C30 -0.1(2)
C28 C29 C30 C31 -1.3(2)
C29 C30 C31 C32 0.9(2)
C30 C31 C32 C27 0.9(2)
C28 C27 C32 C31 -2.2(2)
V1 C27 C32 C31 172.17(12)
N1 V1 C33 C34 173.62(10)
C27 V1 C33 C34 -5.76(13)
P1 V1 C33 C34 -106.20(11)
P2 V1 C33 C34 92.72(11)
N1 V1 C33 C38 -2.79(11)
C27 V1 C33 C38 177.83(9)
P1 V1 C33 C38 77.39(9)
P2 V1 C33 C38 -83.69(9)
C38 C33 C34 C35\ 1.26(19)
V1 C33 C34 C35\ -175.18(11)
C33 C34 C35\ C36 2.0(2)
C34 C35\ C36 C37 -3.0(2)
C35\ C36 C37 C38 0.9(2)
C36 C37 C38 C33 2.5(2)
C34 C33 C38 C37 -3.52(19)
V1 C33 C38 C37 173.25(10)
